data_2240211
loop_
_publ_author_name
'Hennings, Erik'
'Schmidt, Horst'
'Voigt, Wolfgang'

_publ_section_title
;
 Crystal structures of ZnCl~2~&#x00B7;2.5H~2~O, ZnCl~2~&#x00B7;3H~2~O and
 ZnCl~2~&#x00B7;4.5H~2~O
;
_journal_coeditor_code WM5081
_journal_issue 12
_journal_name_full 'Acta Crystallographica Section E'
_journal_page_first 515
_journal_page_last 518
_journal_paper_doi 10.1107/S1600536814024738
_journal_volume 70
_journal_year 2014
_chemical_formula_iupac '[Zn2 Cl4 (H2 O)5]'
_chemical_formula_moiety 'Cl4 H10 O5 Zn2'
_chemical_formula_sum 'Cl2 H5 O2.5 Zn'
_chemical_formula_weight 362.66
_chemical_name_common 'Zinc chloride dihemihydrate'
_chemical_name_systematic
;
Pentaaqua-\m-chlorido-trichloridodizinc
;
_space_group_crystal_system monoclinic
_space_group_IT_number 14
_space_group_name_Hall '-P 2yn'
_space_group_name_H-M_alt 'P 1 21/n 1'
_symmetry_space_group_name_Hall '-P 2yn'
_symmetry_space_group_name_H-M 'P 1 21/n 1'
_atom_sites_solution_hydrogens difmap
_audit_creation_method SHELXL-2012
_cell_angle_alpha 90
_cell_angle_beta 103.375(5)
_cell_angle_gamma 90
_cell_formula_units_Z 4
_cell_length_a 7.2909(5)
_cell_length_b 9.7971(5)
_cell_length_c 15.0912(10)
_cell_measurement_reflns_used 245
_cell_measurement_temperature 150
_cell_measurement_theta_max 29.08
_cell_measurement_theta_min 3.64
_cell_volume 1048.72(12)
_computing_cell_refinement
;
X-AREA (Stoe & Cie, 2009)
;
_computing_data_collection
;
X-AREA (Stoe & Cie, 2009)
;
_computing_data_reduction
;
X-RED (Stoe & Cie, 2009)
;
_computing_molecular_graphics
;
DIAMOND (Brandenburg, 2006)
;
_computing_publication_material
;
publCIF (Westrip, 2010)
;
_computing_structure_refinement
;
SHELXL2012 (Sheldrick, 2008)
;
_computing_structure_solution
;
SHELXS97 (Sheldrick, 2008)
;
_diffrn_ambient_temperature 150
_diffrn_detector_area_resol_mean 6.67
_diffrn_measured_fraction_theta_full 0.999
_diffrn_measured_fraction_theta_max 0.996
_diffrn_measurement_device_type 'Stoe IPDS 2'
_diffrn_measurement_method 'rotation method'
_diffrn_radiation_type MoK\a
_diffrn_radiation_wavelength 0.71073
_diffrn_reflns_av_R_equivalents 0.0430
_diffrn_reflns_limit_h_max 10
_diffrn_reflns_limit_h_min -10
_diffrn_reflns_limit_k_max 13
_diffrn_reflns_limit_k_min -13
_diffrn_reflns_limit_l_max 20
_diffrn_reflns_limit_l_min -19
_diffrn_reflns_number 9997
_diffrn_reflns_theta_full 25.242
_diffrn_reflns_theta_max 26.501
_diffrn_reflns_theta_min 2.499
_exptl_absorpt_coefficient_mu 5.569
_exptl_absorpt_correction_T_max 0.5336
_exptl_absorpt_correction_T_min 0.2865
_exptl_absorpt_correction_type integration
_exptl_absorpt_process_details
;
(Coppens, 1970)
;
_exptl_crystal_colour colourless
_exptl_crystal_density_diffrn 2.297
_exptl_crystal_description prism
_exptl_crystal_F_000 712
_exptl_crystal_size_max 0.2725
_exptl_crystal_size_mid 0.1925
_exptl_crystal_size_min 0.1125
_refine_diff_density_max 0.438
_refine_diff_density_min -0.359
_refine_ls_extinction_method none
_refine_ls_goodness_of_fit_ref 1.014
_refine_ls_hydrogen_treatment refxyz
_refine_ls_matrix_type full
_refine_ls_number_parameters 130
_refine_ls_number_reflns 2171
_refine_ls_number_restraints 15
_refine_ls_restrained_S_all 1.012
_refine_ls_R_factor_all 0.0279
_refine_ls_R_factor_gt 0.0181
_refine_ls_shift/su_max 0.001
_refine_ls_shift/su_mean 0.000
_refine_ls_structure_factor_coef Fsqd
_refine_ls_weighting_details
;
 w=1/[\s^2^(Fo^2^)+(0.0151P)^2^]
 where P=(Fo^2^+2Fc^2^)/3
;
_refine_ls_weighting_scheme calc
_refine_ls_wR_factor_gt 0.0342
_refine_ls_wR_factor_ref 0.0353
_reflns_number_gt 2222
_reflns_number_total 2923
_reflns_threshold_expression I>2\s(I)
_cod_data_source_file wm5081sup1.cif
_cod_data_source_block ZnCl2_2halbH2O_150K
_cod_original_formula_sum 'Cl2 H5 O2.5 Zn1'
_cod_database_code 2240211
_cod_database_fobs_code 2240211
_shelx_space_group_comment
;
The symmetry employed for this shelxl refinement is uniquely defined
by the following loop, which should always be used as a source of
symmetry information in preference to the above space-group names.
They are only intended as comments.
;
_shelxl_version_number .000002012

loop_
_space_group_symop_operation_xyz
'x, y, z'
'-x+1/2, y+1/2, -z+1/2'
'-x, -y, -z'
'x-1/2, -y-1/2, z-1/2'

loop_
_atom_site_type_symbol
_atom_site_label
_atom_site_fract_x
_atom_site_fract_y
_atom_site_fract_z
_atom_site_U_iso_or_equiv
_atom_site_adp_type
_atom_site_calc_flag
_atom_site_occupancy
Zn Zn1 0.78704(3) 0.77180(3) 0.15458(2) 0.01517(6) Uani d 1
Zn Zn2 0.47584(3) 0.76881(3) 0.35389(2) 0.01443(6) Uani d 1
Cl Cl3 0.48529(7) 0.77940(6) 0.20228(3) 0.01632(11) Uani d 1
Cl Cl4 0.31569(9) 0.95388(6) 0.38493(4) 0.02143(13) Uani d 1
Cl Cl1 0.77848(8) 0.75449(6) 0.43488(4) 0.02454(13) Uani d 1
Cl Cl2 0.30975(10) 0.57892(6) 0.37038(4) 0.02560(14) Uani d 1
O O3 0.6623(3) 0.62440(18) 0.06100(13) 0.0239(4) Uani d 1
H H3A 0.715(4) 0.602(3) 0.0197(16) 0.029 Uiso d 1
H H3B 0.553(2) 0.644(3) 0.0340(19) 0.029 Uiso d 1
O O2 1.0303(2) 0.76289(19) 0.10641(13) 0.0269(4) Uani d 1
H H2A 1.101(4) 0.831(2) 0.114(2) 0.032 Uiso d 1
H H2B 1.094(4) 0.691(2) 0.108(2) 0.032 Uiso d 1
O O4 0.6948(3) 0.92487(18) 0.06129(14) 0.0276(4) Uani d 1
H H4A 0.690(5) 1.0064(14) 0.076(2) 0.033 Uiso d 1
H H4B 0.724(5) 0.921(3) 0.0111(13) 0.033 Uiso d 1
O O1 0.8850(3) 0.6172(2) 0.24737(16) 0.0332(5) Uani d 1
H H1A 0.997(2) 0.600(3) 0.272(2) 0.040 Uiso d 1
H H1B 0.801(4) 0.558(3) 0.245(2) 0.040 Uiso d 1
O O5 0.8963(3) 0.9128(2) 0.25850(17) 0.0381(5) Uani d 1
H H5A 1.002(3) 0.948(3) 0.268(3) 0.046 Uiso d 1
H H5B 0.874(5) 0.891(4) 0.3079(14) 0.046 Uiso d 1

loop_
_atom_site_aniso_label
_atom_site_aniso_U_11
_atom_site_aniso_U_22
_atom_site_aniso_U_33
_atom_site_aniso_U_12
_atom_site_aniso_U_13
_atom_site_aniso_U_23
Zn1 0.01214(12) 0.01726(12) 0.01619(12) 0.00135(11) 0.00343(9) -0.00051(10)
Zn2 0.01283(11) 0.01446(12) 0.01622(12) -0.00030(10) 0.00379(9) -0.00026(10)
Cl3 0.0111(2) 0.0235(3) 0.0147(2) 0.0010(2) 0.00364(18) -0.0011(2)
Cl4 0.0257(3) 0.0181(3) 0.0218(3) 0.0061(2) 0.0080(2) -0.0005(2)
Cl1 0.0151(2) 0.0355(3) 0.0205(3) 0.0024(2) -0.0011(2) 0.0020(2)
Cl2 0.0296(4) 0.0200(3) 0.0255(3) -0.0110(2) 0.0030(3) 0.0015(2)
O3 0.0209(10) 0.0246(9) 0.0287(10) -0.0020(8) 0.0110(8) -0.0088(7)
O2 0.0163(8) 0.0275(10) 0.0393(10) 0.0031(8) 0.0111(7) 0.0025(9)
O4 0.0307(11) 0.0200(9) 0.0369(11) 0.0082(8) 0.0173(9) 0.0101(8)
O1 0.0187(11) 0.0389(11) 0.0425(12) 0.0123(9) 0.0084(9) 0.0253(10)
O5 0.0176(11) 0.0506(13) 0.0470(14) -0.0106(9) 0.0095(10) -0.0309(11)

loop_
_atom_type_symbol
_atom_type_description
_atom_type_scat_dispersion_real
_atom_type_scat_dispersion_imag
_atom_type_scat_source
Zn Zn 0.2839 1.4301 'International Tables Vol C Tables 4.2.6.8 and 6.1.1.4'
Cl Cl 0.1484 0.1585 'International Tables Vol C Tables 4.2.6.8 and 6.1.1.4'
H H 0.0000 0.0000 'International Tables Vol C Tables 4.2.6.8 and 6.1.1.4'
O O 0.0106 0.0060 'International Tables Vol C Tables 4.2.6.8 and 6.1.1.4'

loop_
_geom_angle_atom_site_label_1
_geom_angle_atom_site_label_2
_geom_angle_atom_site_label_3
_geom_angle
O4 Zn1 O2 87.79(8)
O4 Zn1 O1 178.76(8)
O2 Zn1 O1 90.97(8)
O4 Zn1 O3 91.09(8)
O2 Zn1 O3 90.45(8)
O1 Zn1 O3 88.83(9)
O4 Zn1 O5 92.24(10)
O2 Zn1 O5 94.72(8)
O1 Zn1 O5 87.95(9)
O3 Zn1 O5 173.95(8)
O4 Zn1 Cl3 90.30(6)
O2 Zn1 Cl3 176.40(6)
O1 Zn1 Cl3 90.93(6)
O3 Zn1 Cl3 86.54(5)
O5 Zn1 Cl3 88.40(6)
Cl4 Zn2 Cl2 108.71(2)
Cl4 Zn2 Cl1 115.00(3)
Cl2 Zn2 Cl1 111.63(3)
Cl4 Zn2 Cl3 107.72(2)
Cl2 Zn2 Cl3 106.58(2)
Cl1 Zn2 Cl3 106.80(2)
Zn2 Cl3 Zn1 121.38(2)

loop_
_geom_bond_atom_site_label_1
_geom_bond_atom_site_label_2
_geom_bond_distance
Zn1 O4 2.0604(18)
Zn1 O2 2.0681(17)
Zn1 O1 2.0742(19)
Zn1 O3 2.0767(18)
Zn1 O5 2.103(2)
Zn1 Cl3 2.4691(6)
Zn2 Cl4 2.2635(6)
Zn2 Cl2 2.2647(6)
Zn2 Cl1 2.2659(6)
Zn2 Cl3 2.3073(6)

loop_
_geom_hbond_atom_site_label_D
_geom_hbond_atom_site_label_H
_geom_hbond_atom_site_label_A
_geom_hbond_site_symmetry_A
_geom_hbond_distance_DH
_geom_hbond_distance_HA
_geom_hbond_distance_DA
_geom_hbond_angle_DHA
O1 H1A Cl2 1_655 0.832(10) 2.426(13) 3.243(2) 167(3)
O1 H1B O5 2_645 0.835(10) 2.018(11) 2.853(3) 178(4)
O2 H2A Cl2 2_655 0.834(10) 2.511(15) 3.299(2) 158(3)
O2 H2B Cl4 2_645 0.840(10) 2.414(14) 3.2212(19) 162(3)
O3 H3B Cl1 4_575 0.830(10) 2.418(13) 3.225(2) 164(3)
O3 H3A Cl4 4_675 0.832(10) 2.381(11) 3.205(2) 171(3)
O4 H4B Cl2 4_675 0.833(10) 2.349(10) 3.181(2) 177(3)
O4 H4A Cl1 2_655 0.833(10) 2.450(16) 3.2349(19) 157(3)
O5 H5A Cl4 1_655 0.829(10) 2.55(2) 3.233(2) 141(3)
O5 H5B Cl1 . 0.827(10) 2.560(14) 3.359(3) 163(3)
